data_4112881
loop_
_publ_author_name
'Xiaobo Yang'
'Miguel A. Camblor'
'Yongjae Lee'
'Haiming Liu'
'David H. Olson'

_publ_section_title
;
 Synthesis and Crystal Structure of As-Synthesized and Calcined Pure
 Silica Zeolite ITQ-12
;
_journal_name_full 'Journal of the American Chemical Society'
_journal_page_first 10403
_journal_page_last 10409
_journal_paper_doi 10.1021/ja0481474
_journal_volume 126
_journal_year 2004
_chemical_compound_source synth-as-discribed
_chemical_formula_analytical Si24O48
_chemical_formula_moiety Si3O6
_chemical_formula_structural Si24O48
_chemical_formula_sum 'O6 Si3'
_chemical_formula_weight 180.24
_chemical_name_common ITQ-12
_chemical_name_systematic ' [Si24O48]-ITW-ITQ-12'
_space_group_IT_number 12
_symmetry_cell_setting monoclinic
_symmetry_space_group_name_Hall '-C 2y'
_symmetry_space_group_name_H-M 'C 1 2/m 1'
_audit_author_name xy
_audit_creation_date 2004-05-25T12:20
_audit_creation_method 'from EXP file using GSAS2CIF'
_cell_angle_alpha 90.0
_cell_angle_beta 105.3562(31)
_cell_angle_gamma 90.0
_cell_formula_units_Z 8
_cell_length_a 10.3359(4)
_cell_length_b 15.0175(6)
_cell_length_c 8.8638(4)
_cell_measurement_temperature 298
_cell_volume 1326.71(10)
_computing_data_collection GSAS
_computing_data_reduction GSAS
_computing_structure_refinement GSAS
_computing_structure_solution EXPO
_diffrn_ambient_temperature 298
_diffrn_detector PSD
_diffrn_detector_type PSD
_diffrn_measurement_device_type Debey-Scherrer
_diffrn_radiation_monochromator Ga
_diffrn_radiation_polarisn_ratio 0.95
_diffrn_radiation_probe x-ray
_diffrn_radiation_wavelength 0.71026
_diffrn_source Synchrotron
_diffrn_source_type Synchrotron
_exptl_absorpt_correction_T_max 1.00000
_exptl_absorpt_correction_T_min 1.00000
_exptl_absorpt_process_details '    No correction is applied.'
_refine_ls_goodness_of_fit_all 6.61
_refine_ls_matrix_type full
_refine_ls_number_parameters 56
_refine_ls_number_restraints 12
_refine_ls_R_Fsqd_factor 0.10466
_refine_ls_shift/su_max 3.59
_refine_ls_shift/su_mean 0.06
_reflns_d_resolution_high 1.039
_reflns_d_resolution_low 8.547
_reflns_limit_h_max 10
_reflns_limit_h_min 0
_reflns_limit_k_max 14
_reflns_limit_k_min 0
_reflns_limit_l_max 8
_reflns_limit_l_min -8
_reflns_number_observed 657
_cod_data_source_file ja0481474si20040616_113600.cif
_cod_data_source_block XY0309D-calcined-ITQ-12-C2/m
_cod_original_cell_volume 1326.70715
_cod_original_sg_symbol_Hall C2/m
_cod_database_code 4112881

loop_
_symmetry_equiv_pos_site_id
_symmetry_equiv_pos_as_xyz
1 +x,+y,+z
2 -x,+y,-z
-1 -x,-y,-z
-2 +x,-y,+z
101 +x+1/2,+y+1/2,+z
102 -x+1/2,+y+1/2,-z
-101 -x+1/2,-y+1/2,-z
-102 +x+1/2,-y+1/2,+z

loop_
_atom_site_type_symbol
_atom_site_label
_atom_site_fract_x
_atom_site_fract_y
_atom_site_fract_z
_atom_site_occupancy
_atom_site_thermal_displace_type
_atom_site_U_iso_or_equiv
_atom_site_symmetry_multiplicity
SI Si1 0.6486(4) 0.2442(4) 0.1082(5) 1.0 Uiso 0.0092(10) 8
SI Si2 0.6957(5) 0.3997(4) 0.6684(7) 1.0 Uiso 0.0092(10) 8
SI Si3 0.6000(5) 0.39893(33) 0.3085(6) 1.0 Uiso 0.0092(10) 8
O O4 0.5 0.2210(9) 0.0 1.0 Uiso 0.0141(14) 4
O O5 0.8072(10) 0.3381(6) 0.7758(12) 1.0 Uiso 0.0141(14) 8
O O6 0.6205(16) 0.5 0.2672(17) 1.0 Uiso 0.0141(14) 4
O O7 0.6569(11) 0.3365(5) 0.1964(12) 1.0 Uiso 0.0141(14) 8
O O8 0.4417(7) 0.3801(7) 0.2808(13) 1.0 Uiso 0.0141(14) 8
O O9 0.6797(10) 0.3767(6) 0.4863(7) 1.0 Uiso 0.0141(14) 8
O O10 0.75 0.25 0.0 1.0 Uiso 0.0141(14) 4
O O11 0.7394(14) 0.5 0.7134(19) 1.0 Uiso 0.0141(14) 4

loop_
_atom_type_symbol
_atom_type_number_in_cell
SI 24.0
O 48.0

loop_
_geom_angle_atom_site_label_1
_geom_angle_atom_site_label_2
_geom_angle_atom_site_label_3
_geom_angle
_geom_angle_site_symmetry_1
_geom_angle_site_symmetry_3
_geom_angle_publ_flag
O4 Si1 O5 106.3(6) 1_555 -101_656 n
O4 Si1 O7 113.5(8) 1_555 1_555 n
O4 Si1 O10 109.03(25) 1_555 1_555 n
O5 Si1 O7 113.0(6) -101_656 1_555 n
O5 Si1 O10 107.9(5) -101_656 1_555 n
O7 Si1 O10 106.9(4) 1_555 1_555 n
O5 Si2 O8 106.1(7) 1_555 2_656 n
O5 Si2 O9 109.9(6) 1_555 1_555 n
O5 Si2 O11 106.8(6) 1_555 1_555 n
O8 Si2 O9 111.8(6) 2_656 1_555 n
O8 Si2 O11 108.2(8) 2_656 1_555 n
O9 Si2 O11 113.6(8) 1_555 1_555 n
O6 Si3 O7 109.0(6) 1_555 1_555 n
O6 Si3 O8 108.9(9) 1_555 1_555 n
O6 Si3 O9 111.1(7) 1_555 1_555 n
O7 Si3 O8 109.3(6) 1_555 1_555 n
O7 Si3 O9 108.2(6) 1_555 1_555 n
O8 Si3 O9 110.4(6) 1_555 1_555 n
Si1 O4 Si1 155.2(11) 1_555 2_655 n
Si1 O5 Si2 151.4(8) -101_656 1_555 n
Si3 O6 Si3 145.7(11) 1_555 -2_565 n
Si1 O7 Si3 147.8(8) 1_555 1_555 n
Si2 O8 Si3 148.3(8) 2_656 1_555 n
Si2 O9 Si3 145.6(7) 1_555 1_555 n
Si1 O10 Si1 180.0 1_555 -101_655 n
Si2 O11 Si2 142.1(12) 1_555 -2_565 n

loop_
_geom_bond_atom_site_label_1
_geom_bond_atom_site_label_2
_geom_bond_distance
_geom_bond_site_symmetry_2
_geom_bond_publ_flag
Si1 O4 1.619(5) 1_555 n
Si1 O5 1.595(5) -101_656 n
Si1 O7 1.583(5) 1_555 n
Si1 O10 1.599(4) 1_555 n
Si2 O5 1.584(5) 1_555 n
Si2 O8 1.627(5) 2_656 n
Si2 O9 1.615(5) 1_555 n
Si2 O11 1.593(5) 1_555 n
Si3 O6 1.589(5) 1_555 n
Si3 O7 1.587(6) 1_555 n
Si3 O8 1.614(5) 1_555 n
Si3 O9 1.608(5) 1_555 n
O4 Si1 1.619(5) 1_555 n
O4 Si1 1.619(5) 2_655 n
O5 Si1 1.595(5) -101_656 n
O5 Si2 1.584(5) 1_555 n
O6 Si3 1.589(5) 1_555 n
O6 Si3 1.589(5) -2_565 n
O7 Si1 1.583(5) 1_555 n
O7 Si3 1.587(6) 1_555 n
O8 Si2 1.627(5) 2_656 n
O8 Si3 1.614(5) 1_555 n
O9 Si2 1.615(5) 1_555 n
O9 Si3 1.608(5) 1_555 n
O10 Si1 1.599(4) 1_555 n
O10 Si1 1.599(4) -101_655 n
O11 Si2 1.593(5) 1_555 n
O11 Si2 1.593(5) -2_565 n
